data_4318306
loop_
_publ_author_name
'Trevor W. Hayton'
'P. James Daff'
'Peter Legzdins'
'Steven J. Rettig'
'Brian O. Patrick'

_publ_contact_author_address
;
University of British Columbia
Department of Chemistry
2036 Main Mall
Vancouver, BC V6T 1Z1
Canada
;
_publ_contact_author_email ' legzdins@chem.ubc.ca '
_publ_contact_author_fax ' 604-822-2847 '
_publ_contact_author_name ' Prof. Peter Legzdins'
_publ_contact_author_phone ' 604-822-2987 '
_publ_section_title
;
 Synthesis, Characterization, and Solution Redox Properties of
 (trimpsi)M(CO)2(NO) Complexes [M = V, Nb, Ta; trimpsi = tBuSi(CH2PMe2)3]
;
_journal_name_full 'Inorganic Chemistry'
_journal_page_first 4114
_journal_page_last 4126
_journal_paper_doi 10.1021/ic020041r
_journal_volume 41
_journal_year 2002
_chemical_formula_moiety 'C15 H33 N O3 P3 Si Ta '
_chemical_formula_sum 'C15 H33 N O3 P3 Si Ta'
_chemical_formula_weight 577.39
_space_group_IT_number 14
_symmetry_cell_setting monoclinic
_symmetry_Int_Tables_number 14
_symmetry_space_group_name_Hall '-P 2yn'
_symmetry_space_group_name_H-M 'P 1 21/n 1'
_audit_creation_date 2002-01-14
_audit_creation_method 'by teXsan v1.8'
_cell_angle_alpha 90
_cell_angle_beta 101.5387(8)
_cell_angle_gamma 90
_cell_formula_units_Z 4
_cell_length_a 9.7532(14)
_cell_length_b 17.5506(15)
_cell_length_c 14.2268(5)
_cell_measurement_reflns_used 17441
_cell_measurement_temperature 180.2
_cell_measurement_theta_max 30.0
_cell_measurement_theta_min 2.5
_cell_volume 2386.0(4)
_computing_cell_refinement 'd*TREK (MSC, 1996-1998)'
_computing_data_collection 'd*TREK (MSC, 1996-1998)'
_computing_data_reduction 'd*TREK (MSC, 1996-1998)'
_computing_publication_material 'teXsan (MSC, 1992-1997)'
_computing_structure_refinement 'teXsan (MSC, 1992-1997)'
_computing_structure_solution
;
DIRDIF92 PATTY (Beurskens, 1992)
;
_diffrn_ambient_temperature 180.2
_diffrn_detector_area_resol_mean 11.76
_diffrn_measurement_device_type 'Rigaku/ADSC CCD'
_diffrn_measurement_method 'area detector'
_diffrn_orient_matrix_UB_11 0.00000
_diffrn_orient_matrix_UB_12 0.00000
_diffrn_orient_matrix_UB_13 0.00000
_diffrn_orient_matrix_UB_21 0.00000
_diffrn_orient_matrix_UB_22 0.00000
_diffrn_orient_matrix_UB_23 0.00000
_diffrn_orient_matrix_UB_31 0.00000
_diffrn_orient_matrix_UB_32 0.00000
_diffrn_orient_matrix_UB_33 0.00000
_diffrn_radiation_detector CCD
_diffrn_radiation_monochromator graphite
_diffrn_radiation_source 'X-ray tube'
_diffrn_radiation_type 'Mo K\a'
_diffrn_radiation_wavelength 0.7107
_diffrn_reflns_av_R_equivalents 0.03700
_diffrn_reflns_av_sigmaI/netI 0.0657
_diffrn_reflns_limit_h_max 12
_diffrn_reflns_limit_h_min 0
_diffrn_reflns_limit_k_max 24
_diffrn_reflns_limit_k_min 0
_diffrn_reflns_limit_l_max 18
_diffrn_reflns_limit_l_min -19
_diffrn_reflns_number 22182
_diffrn_reflns_reduction_process 'Lp corrections applied'
_diffrn_reflns_theta_max 30.66
_diffrn_reflns_theta_min 1.87
_diffrn_standards_decay_% 0.00
_diffrn_standards_interval_count 0
_diffrn_standards_number 0
_exptl_absorpt_coefficient_mu 4.863
_exptl_absorpt_correction_T_max 1.000
_exptl_absorpt_correction_T_min 0.357
_exptl_absorpt_correction_type multi-scan
_exptl_crystal_colour red
_exptl_crystal_density_diffrn 1.607
_exptl_crystal_density_meas ?
_exptl_crystal_description irregular
_exptl_crystal_F_000 1144.00
_exptl_crystal_size_max 0.45
_exptl_crystal_size_mid 0.35
_exptl_crystal_size_min 0.20
_refine_diff_density_max 2.797
_refine_diff_density_min -3.09
_refine_ls_extinction_method none
_refine_ls_goodness_of_fit_all 0.964
_refine_ls_goodness_of_fit_ref 0.964
_refine_ls_hydrogen_treatment constr
_refine_ls_matrix_type full
_refine_ls_number_parameters 248
_refine_ls_number_reflns 6052
_refine_ls_number_restraints 4
_refine_ls_R_factor_all 0.0714
_refine_ls_R_factor_gt 0.0487
_refine_ls_shift/su_max 0.0010
_refine_ls_shift/su_mean 0.0000
_refine_ls_structure_factor_coef Fsqd
_refine_ls_weighting_details 'calc w=1/[\s^2^(Fo^2^)+(0.0767P)^2^+0.0000P] where P=(Fo^2^+2Fc^2^)/3'
_refine_ls_weighting_scheme calc
_refine_ls_wR_factor_gt 0.1162
_refine_ls_wR_factor_ref 0.1218
_reflns_number_gt 4227
_reflns_number_total 6052
_reflns_threshold_expression I>2.00\s(I)
_cod_data_source_file ic020041r_1.cif
_cod_data_source_block pl169/JDTA1/4
_cod_depositor_comments
;
The following automatic conversions were performed:

'_exptl_crystal_density_meas' value 'not measured' was changed to '?'
- the value is perceived as not measured.

Automatic conversion script
Id: cif_fix_values 3008 2015-01-20 13:52:24Z robertas 
;
_cod_original_cell_volume 2386.0(3)
_cod_original_sg_symbol_H-M 'P 21/n '
_cod_original_formula_sum 'C15 H33 N O3 P3 Si Ta '
_cod_database_code 4318306

loop_
_symmetry_equiv_pos_as_xyz
'   +x,   +y,   +z'
1/2-x,1/2+y,1/2-z
'   -x,   -y,   -z'
1/2+x,1/2-y,1/2+z

loop_
_atom_site_label
_atom_site_type_symbol
_atom_site_fract_x
_atom_site_fract_y
_atom_site_fract_z
_atom_site_U_iso_or_equiv
_atom_site_adp_type
_atom_site_occupancy
_atom_site_calc_flag
_atom_site_refinement_flags
_atom_site_disorder_assembly
_atom_site_disorder_group
Ta1 Ta 0.20457(2) 0.189924(13) 0.118401(16) 0.02367(10) Uani 1 d . . .
P1 P 0.26138(17) 0.04608(9) 0.12110(12) 0.0300(3) Uani 1 d . . .
P2 P 0.27304(15) 0.17564(8) 0.30520(11) 0.0229(3) Uani 1 d . . .
P3 P 0.47077(16) 0.21341(8) 0.12490(11) 0.0254(3) Uani 1 d . . .
Si1 Si 0.53495(15) 0.07981(8) 0.27438(11) 0.0213(3) Uani 1 d . . .
N1 N 0.163(2) 0.3104(13) 0.1285(17) 0.075(10) Uani 0.54 d PD . .
O1 O 0.161(2) 0.3669(11) 0.1337(18) 0.063(7) Uani 0.54 d PD . .
C16 C 0.188(3) 0.3073(11) 0.1355(19) 0.028(5) Uiso 0.46 d PD . .
O2B O 0.154(3) 0.3743(12) 0.145(2) 0.064(9) Uiso 0.46 d PD . .
C14 C 0.1859(13) 0.2009(6) -0.0192(9) 0.037(3) Uani 0.73 d PD . .
O2 O 0.1780(11) 0.1938(7) -0.1068(6) 0.052(3) Uani 0.73 d PD . .
N1B N 0.171(3) 0.1793(11) -0.0255(18) 0.009(4) Uiso 0.27 d PD . .
O1B O 0.156(3) 0.1728(16) -0.096(2) 0.047(7) Uiso 0.27 d PD . .
C15 C 0.0087(11) 0.1695(7) 0.1144(9) 0.029(3) Uani 0.81 d P . .
O3 O -0.1144(10) 0.1648(10) 0.1199(10) 0.058(4) Uani 0.81 d P . .
N1C N -0.012(4) 0.181(2) 0.124(3) 0.009(4) Uiso 0.19 d PD . .
O1C O -0.108(5) 0.160(4) 0.102(5) 0.047(7) Uiso 0.19 d PD . .
C1 C 0.4406(6) 0.0160(3) 0.1746(5) 0.0306(13) Uani 1 d . . .
H1A H 0.4959 0.0140 0.1234 0.037 Uiso 1 calc R . .
H1B H 0.4372 -0.0362 0.2002 0.037 Uiso 1 calc R . .
C2 C 0.4085(6) 0.1058(4) 0.3544(4) 0.0303(13) Uani 1 d . . .
H2A H 0.3617 0.0586 0.3696 0.036 Uiso 1 calc R . .
H2B H 0.4630 0.1261 0.4155 0.036 Uiso 1 calc R . .
C3 C 0.5940(6) 0.1696(3) 0.2231(4) 0.0244(12) Uani 1 d . . .
H3A H 0.6173 0.2074 0.2755 0.029 Uiso 1 calc R . .
H3B H 0.6813 0.1584 0.2002 0.029 Uiso 1 calc R . .
C4 C 0.1555(7) -0.0133(4) 0.1846(6) 0.052(2) Uani 1 d . . .
H4A H 0.0563 -0.0011 0.1621 0.078 Uiso 1 calc R . .
H4B H 0.1820 -0.0034 0.2537 0.078 Uiso 1 calc R . .
H4C H 0.1715 -0.0671 0.1720 0.078 Uiso 1 calc R . .
C5 C 0.2308(9) 0.0017(5) 0.0037(6) 0.067(3) Uani 1 d . . .
H5A H 0.2432 -0.0536 0.0110 0.101 Uiso 1 calc R . .
H5B H 0.2975 0.0219 -0.0332 0.101 Uiso 1 calc R . .
H5C H 0.1351 0.0127 -0.0302 0.101 Uiso 1 calc R . .
C6 C 0.1274(7) 0.1502(4) 0.3622(5) 0.0376(15) Uani 1 d . . .
H6A H 0.1590 0.1506 0.4321 0.056 Uiso 1 calc R . .
H6B H 0.0935 0.0992 0.3413 0.056 Uiso 1 calc R . .
H6C H 0.0514 0.1872 0.3438 0.056 Uiso 1 calc R . .
C7 C 0.3334(7) 0.2616(4) 0.3700(5) 0.0444(17) Uani 1 d . . .
H7A H 0.2585 0.2997 0.3592 0.067 Uiso 1 calc R . .
H7B H 0.4149 0.2816 0.3473 0.067 Uiso 1 calc R . .
H7C H 0.3598 0.2503 0.4387 0.067 Uiso 1 calc R . .
C8 C 0.5288(8) 0.1787(4) 0.0182(5) 0.0420(17) Uani 1 d . . .
H8A H 0.6278 0.1912 0.0230 0.063 Uiso 1 calc R . .
H8B H 0.4732 0.2029 -0.0390 0.063 Uiso 1 calc R . .
H8C H 0.5163 0.1233 0.0135 0.063 Uiso 1 calc R . .
C9 C 0.5354(8) 0.3114(3) 0.1336(6) 0.0479(19) Uani 1 d . . .
H9A H 0.5117 0.3359 0.1902 0.072 Uiso 1 calc R . .
H9B H 0.4919 0.3396 0.0759 0.072 Uiso 1 calc R . .
H9C H 0.6372 0.3113 0.1394 0.072 Uiso 1 calc R . .
C10 C 0.6955(6) 0.0300(3) 0.3448(4) 0.0297(13) Uani 1 d . . .
C11 C 0.6498(8) -0.0386(5) 0.3991(7) 0.064(3) Uani 1 d . . .
H11A H 0.7327 -0.0636 0.4368 0.097 Uiso 1 calc R . .
H11B H 0.5981 -0.0750 0.3529 0.097 Uiso 1 calc R . .
H11C H 0.5895 -0.0208 0.4421 0.097 Uiso 1 calc R . .
C12 C 0.7866(7) 0.0003(4) 0.2766(5) 0.0376(15) Uani 1 d . . .
H12A H 0.8178 0.0432 0.2421 0.056 Uiso 1 calc R . .
H12B H 0.7320 -0.0351 0.2305 0.056 Uiso 1 calc R . .
H12C H 0.8683 -0.0262 0.3136 0.056 Uiso 1 calc R . .
C13 C 0.7811(7) 0.0846(5) 0.4154(5) 0.053(2) Uani 1 d . . .
H13A H 0.8641 0.0583 0.4510 0.079 Uiso 1 calc R . .
H13B H 0.7245 0.1030 0.4604 0.079 Uiso 1 calc R . .
H13C H 0.8103 0.1279 0.3805 0.079 Uiso 1 calc R . .

loop_
_atom_site_aniso_label
_atom_site_aniso_U_11
_atom_site_aniso_U_22
_atom_site_aniso_U_33
_atom_site_aniso_U_23
_atom_site_aniso_U_13
_atom_site_aniso_U_12
Ta1 0.01598(14) 0.03438(15) 0.02093(14) 0.00293(9) 0.00438(9) 0.00686(9)
P1 0.0198(8) 0.0322(8) 0.0365(10) -0.0119(6) 0.0022(7) 0.0005(6)
P2 0.0162(7) 0.0335(8) 0.0206(8) -0.0015(5) 0.0073(6) 0.0027(6)
P3 0.0193(7) 0.0300(7) 0.0289(9) 0.0102(6) 0.0095(6) 0.0019(6)
Si1 0.0155(7) 0.0287(8) 0.0208(8) 0.0047(6) 0.0063(6) 0.0040(6)
N1 0.014(8) 0.14(2) 0.070(12) 0.072(12) -0.001(8) 0.003(8)
O1 0.087(12) 0.042(8) 0.070(11) 0.006(6) 0.039(8) 0.053(8)
C14 0.029(6) 0.024(6) 0.056(8) 0.010(5) 0.001(5) 0.000(5)
O2 0.045(6) 0.097(8) 0.017(4) 0.025(4) 0.011(3) 0.012(5)
C15 0.016(5) 0.043(6) 0.028(5) -0.009(4) 0.005(4) 0.008(4)
O3 0.019(3) 0.106(7) 0.053(8) 0.006(6) 0.019(4) -0.002(4)
C1 0.020(3) 0.031(3) 0.041(4) -0.004(2) 0.007(3) 0.005(2)
C2 0.021(3) 0.051(4) 0.020(3) 0.007(2) 0.006(2) 0.008(3)
C3 0.016(3) 0.031(3) 0.027(3) 0.002(2) 0.005(2) -0.001(2)
C4 0.030(4) 0.034(4) 0.091(7) -0.006(4) 0.010(4) -0.009(3)
C5 0.041(5) 0.089(6) 0.065(6) -0.048(5) -0.007(4) 0.014(4)
C6 0.028(3) 0.057(4) 0.033(4) 0.005(3) 0.018(3) 0.006(3)
C7 0.033(4) 0.055(4) 0.043(4) -0.021(3) 0.005(3) -0.002(3)
C8 0.033(4) 0.066(5) 0.032(4) 0.012(3) 0.018(3) 0.003(3)
C9 0.041(4) 0.044(4) 0.061(5) 0.015(3) 0.014(4) -0.011(3)
C10 0.020(3) 0.040(3) 0.032(3) 0.011(2) 0.012(3) 0.009(2)
C11 0.042(4) 0.079(6) 0.076(6) 0.059(5) 0.022(4) 0.028(4)
C12 0.032(4) 0.041(3) 0.043(4) 0.006(3) 0.014(3) 0.014(3)
C13 0.030(4) 0.083(6) 0.041(4) -0.008(4) -0.003(3) 0.023(4)

loop_
_atom_type_symbol
_atom_type_oxidation_number
_atom_type_number_in_cell
_atom_type_scat_dispersion_real
_atom_type_scat_dispersion_imag
_atom_type_scat_source
C 0 60 0.002 0.002
;International Tables for Crystallography
(1992, Vol. C, Tables 4.2.6.8 and 6.1.1.1)
;
H 0 132 0.000 0.000
;International Tables for Crystallography
(1992, Vol. C, Table 6.1.1.2)
;
N 0 4 0.004 0.003
;International Tables for Crystallography
(1992, Vol. C, Tables 4.2.6.8 and 6.1.1.1)
;
O 0 12 0.008 0.006
;International Tables for Crystallography
(1992, Vol. C, Tables 4.2.6.8 and 6.1.1.1)
;
P 0 12 0.090 0.095
;International Tables for Crystallography
(1992, Vol. C, Tables 4.2.6.8 and 6.1.1.1)
;
Si 0 4 0.072 0.071
;International Tables for Crystallography
(1992, Vol. C, Tables 4.2.6.8 and 6.1.1.1)
;
Ta 0 4 -1.258 6.523
;International Tables for Crystallography
(1992, Vol. C, Tables 4.2.6.8 and 6.1.1.1)
;

loop_
_geom_angle_atom_site_label_1
_geom_angle_atom_site_label_2
_geom_angle_atom_site_label_3
_geom_angle
_geom_angle_site_symmetry_1
_geom_angle_site_symmetry_3
_geom_angle_publ_flag
C15 Ta1 C14 95.5(5) . . ?
C15 Ta1 N1B 89.7(8) . . ?
C14 Ta1 N1B 11.7(6) . . ?
C15 Ta1 C16 95.1(8) . . ?
C14 Ta1 C16 91.5(8) . . ?
N1B Ta1 C16 102.1(9) . . ?
C15 Ta1 N1C 7.3(11) . . ?
C14 Ta1 N1C 98.7(11) . . ?
N1B Ta1 N1C 93.9(13) . . ?
C16 Ta1 N1C 88.5(12) . . ?
C15 Ta1 N1 89.1(6) . . ?
C14 Ta1 N1 89.4(7) . . ?
N1B Ta1 N1 99.4(8) . . ?
C16 Ta1 N1 6.6(11) . . ?
N1C Ta1 N1 82.7(11) . . ?
C15 Ta1 P1 91.5(3) . . ?
C14 Ta1 P1 95.1(3) . . ?
N1B Ta1 P1 85.1(6) . . ?
C16 Ta1 P1 170.2(7) . . ?
N1C Ta1 P1 97.7(9) . . ?
N1 Ta1 P1 175.4(6) . . ?
C15 Ta1 P3 178.3(4) . . ?
C14 Ta1 P3 84.9(4) . . ?
N1B Ta1 P3 90.5(7) . . ?
C16 Ta1 P3 86.4(7) . . ?
N1C Ta1 P3 173.8(10) . . ?
N1 Ta1 P3 92.4(5) . . ?
P1 Ta1 P3 86.85(5) . . ?
C15 Ta1 P2 93.5(4) . . ?
C14 Ta1 P2 170.8(4) . . ?
N1B Ta1 P2 168.0(6) . . ?
C16 Ta1 P2 89.2(7) . . ?
N1C Ta1 P2 90.5(11) . . ?
N1 Ta1 P2 92.3(6) . . ?
P1 Ta1 P2 83.17(5) . . ?
P3 Ta1 P2 85.95(5) . . ?
C5 P1 C4 101.8(4) . . ?
C5 P1 C1 103.0(3) . . ?
C4 P1 C1 102.5(3) . . ?
C5 P1 Ta1 114.3(3) . . ?
C4 P1 Ta1 115.1(2) . . ?
C1 P1 Ta1 118.03(19) . . ?
C7 P2 C6 100.4(3) . . ?
C7 P2 C2 103.1(3) . . ?
C6 P2 C2 103.4(3) . . ?
C7 P2 Ta1 115.4(3) . . ?
C6 P2 Ta1 114.2(2) . . ?
C2 P2 Ta1 117.97(19) . . ?
C3 P3 C8 103.3(3) . . ?
C3 P3 C9 100.4(3) . . ?
C8 P3 C9 102.1(3) . . ?
C3 P3 Ta1 117.36(17) . . ?
C8 P3 Ta1 112.9(2) . . ?
C9 P3 Ta1 118.5(3) . . ?
C3 Si1 C2 108.6(3) . . ?
C3 Si1 C1 110.2(3) . . ?
C2 Si1 C1 108.4(3) . . ?
C3 Si1 C10 108.0(3) . . ?
C2 Si1 C10 111.2(3) . . ?
C1 Si1 C10 110.4(3) . . ?
O1 N1 O2B 9(3) . . ?
O1 N1 Ta1 170(2) . . ?
O2B N1 Ta1 171(2) . . ?
N1 O1 C16 13(2) . . ?
O1 C16 O2B 8(3) . . ?
O1 C16 Ta1 168(3) . . ?
O2B C16 Ta1 168(2) . . ?
N1 O2B C16 11.6(19) . . ?
O1B C14 O2 22.0(14) . . ?
O1B C14 Ta1 148.2(16) . . ?
O2 C14 Ta1 168.4(10) . . ?
N1B O2 C14 19.2(10) . . ?
O1B N1B O2 22.1(18) . . ?
O1B N1B Ta1 179(3) . . ?
O2 N1B Ta1 158.5(17) . . ?
N1B O1B C14 19.2(14) . . ?
O1C C15 O3 13(4) . . ?
O1C C15 Ta1 173(4) . . ?
O3 C15 Ta1 171.4(9) . . ?
N1C O3 C15 14(2) . . ?
O1C N1C O3 16(5) . . ?
O1C N1C Ta1 154(5) . . ?
O3 N1C Ta1 168(3) . . ?
N1C O1C C15 16(2) . . ?
P1 C1 Si1 114.8(3) . . ?
P1 C1 H1A 108.6 . . ?
Si1 C1 H1A 108.6 . . ?
P1 C1 H1B 108.6 . . ?
Si1 C1 H1B 108.6 . . ?
H1A C1 H1B 107.5 . . ?
P2 C2 Si1 115.9(3) . . ?
P2 C2 H2A 108.3 . . ?
Si1 C2 H2A 108.3 . . ?
P2 C2 H2B 108.3 . . ?
Si1 C2 H2B 108.3 . . ?
H2A C2 H2B 107.4 . . ?
P3 C3 Si1 116.5(3) . . ?
P3 C3 H3A 108.2 . . ?
Si1 C3 H3A 108.2 . . ?
P3 C3 H3B 108.2 . . ?
Si1 C3 H3B 108.2 . . ?
H3A C3 H3B 107.3 . . ?
P1 C4 H4A 109.5 . . ?
P1 C4 H4B 109.5 . . ?
H4A C4 H4B 109.5 . . ?
P1 C4 H4C 109.5 . . ?
H4A C4 H4C 109.5 . . ?
H4B C4 H4C 109.5 . . ?
P1 C5 H5A 109.5 . . ?
P1 C5 H5B 109.5 . . ?
H5A C5 H5B 109.5 . . ?
P1 C5 H5C 109.5 . . ?
H5A C5 H5C 109.5 . . ?
H5B C5 H5C 109.5 . . ?
P2 C6 H6A 109.5 . . ?
P2 C6 H6B 109.5 . . ?
H6A C6 H6B 109.5 . . ?
P2 C6 H6C 109.5 . . ?
H6A C6 H6C 109.5 . . ?
H6B C6 H6C 109.5 . . ?
P2 C7 H7A 109.5 . . ?
P2 C7 H7B 109.5 . . ?
H7A C7 H7B 109.5 . . ?
P2 C7 H7C 109.5 . . ?
H7A C7 H7C 109.5 . . ?
H7B C7 H7C 109.5 . . ?
P3 C8 H8A 109.5 . . ?
P3 C8 H8B 109.5 . . ?
H8A C8 H8B 109.5 . . ?
P3 C8 H8C 109.5 . . ?
H8A C8 H8C 109.5 . . ?
H8B C8 H8C 109.5 . . ?
P3 C9 H9A 109.5 . . ?
P3 C9 H9B 109.5 . . ?
H9A C9 H9B 109.5 . . ?
P3 C9 H9C 109.5 . . ?
H9A C9 H9C 109.5 . . ?
H9B C9 H9C 109.5 . . ?
C13 C10 C12 108.8(5) . . ?
C13 C10 C11 109.8(6) . . ?
C12 C10 C11 108.3(5) . . ?
C13 C10 Si1 110.3(4) . . ?
C12 C10 Si1 110.1(4) . . ?
C11 C10 Si1 109.5(4) . . ?
C10 C11 H11A 109.5 . . ?
C10 C11 H11B 109.5 . . ?
H11A C11 H11B 109.5 . . ?
C10 C11 H11C 109.5 . . ?
H11A C11 H11C 109.5 . . ?
H11B C11 H11C 109.5 . . ?
C10 C12 H12A 109.5 . . ?
C10 C12 H12B 109.5 . . ?
H12A C12 H12B 109.5 . . ?
C10 C12 H12C 109.5 . . ?
H12A C12 H12C 109.5 . . ?
H12B C12 H12C 109.5 . . ?
C10 C13 H13A 109.5 . . ?
C10 C13 H13B 109.5 . . ?
H13A C13 H13B 109.5 . . ?
C10 C13 H13C 109.5 . . ?
H13A C13 H13C 109.5 . . ?
H13B C13 H13C 109.5 . . ?

loop_
_geom_bond_atom_site_label_1
_geom_bond_atom_site_label_2
_geom_bond_distance
_geom_bond_site_symmetry_2
_geom_bond_publ_flag
Ta1 C15 1.933(11) . ?
Ta1 C14 1.939(13) . ?
Ta1 N1B 2.02(2) . ?
Ta1 C16 2.085(18) . ?
Ta1 N1C 2.14(4) . ?
Ta1 N1 2.16(2) . ?
Ta1 P1 2.5833(16) . ?
Ta1 P3 2.6121(15) . ?
Ta1 P2 2.6195(15) . ?
P1 C5 1.813(7) . ?
P1 C4 1.828(7) . ?
P1 C1 1.839(6) . ?
P2 C7 1.805(6) . ?
P2 C6 1.826(6) . ?
P2 C2 1.835(6) . ?
P3 C3 1.821(6) . ?
P3 C8 1.827(7) . ?
P3 C9 1.828(6) . ?
Si1 C3 1.875(5) . ?
Si1 C2 1.894(5) . ?
Si1 C1 1.896(6) . ?
Si1 C10 1.896(6) . ?
N1 O1 0.99(2) . ?
N1 O2B 1.15(4) . ?
O1 C16 1.08(3) . ?
C16 O2B 1.239(14) . ?
C14 O1B 1.18(3) . ?
C14 O2 1.240(14) . ?
O2 N1B 1.20(3) . ?
N1B O1B 1.00(2) . ?
C15 O1C 1.13(5) . ?
C15 O3 1.221(12) . ?
O3 N1C 1.02(5) . ?
N1C O1C 0.99(2) . ?
C1 H1A 0.9900 . ?
C1 H1B 0.9900 . ?
C2 H2A 0.9900 . ?
C2 H2B 0.9900 . ?
C3 H3A 0.9900 . ?
C3 H3B 0.9900 . ?
C4 H4A 0.9800 . ?
C4 H4B 0.9800 . ?
C4 H4C 0.9800 . ?
C5 H5A 0.9800 . ?
C5 H5B 0.9800 . ?
C5 H5C 0.9800 . ?
C6 H6A 0.9800 . ?
C6 H6B 0.9800 . ?
C6 H6C 0.9800 . ?
C7 H7A 0.9800 . ?
C7 H7B 0.9800 . ?
C7 H7C 0.9800 . ?
C8 H8A 0.9800 . ?
C8 H8B 0.9800 . ?
C8 H8C 0.9800 . ?
C9 H9A 0.9800 . ?
C9 H9B 0.9800 . ?
C9 H9C 0.9800 . ?
C10 C13 1.513(10) . ?
C10 C12 1.533(8) . ?
C10 C11 1.543(8) . ?
C11 H11A 0.9800 . ?
C11 H11B 0.9800 . ?
C11 H11C 0.9800 . ?
C12 H12A 0.9800 . ?
C12 H12B 0.9800 . ?
C12 H12C 0.9800 . ?
C13 H13A 0.9800 . ?
C13 H13B 0.9800 . ?
C13 H13C 0.9800 . ?

loop_
_geom_torsion_atom_site_label_1
_geom_torsion_atom_site_label_2
_geom_torsion_atom_site_label_3
_geom_torsion_atom_site_label_4
_geom_torsion
_geom_torsion_site_symmetry_1
_geom_torsion_site_symmetry_2
_geom_torsion_site_symmetry_3
_geom_torsion_site_symmetry_4
_geom_torsion_publ_flag
C15 Ta1 P1 C5 83.9(5) . . . . ?
C14 Ta1 P1 C5 -11.8(5) . . . . ?
N1B Ta1 P1 C5 -5.7(7) . . . . ?
C16 Ta1 P1 C5 -143(4) . . . . ?
N1C Ta1 P1 C5 87.7(11) . . . . ?
P3 Ta1 P1 C5 -96.5(3) . . . . ?
P2 Ta1 P1 C5 177.3(3) . . . . ?
C15 Ta1 P1 C4 -33.5(5) . . . . ?
C14 Ta1 P1 C4 -129.2(5) . . . . ?
N1B Ta1 P1 C4 -123.0(7) . . . . ?
C16 Ta1 P1 C4 99(4) . . . . ?
N1C Ta1 P1 C4 -29.7(11) . . . . ?
N1 Ta1 P1 C4 65(7) . . . . ?
P3 Ta1 P1 C4 146.2(3) . . . . ?
P2 Ta1 P1 C4 59.9(3) . . . . ?
C15 Ta1 P1 C1 -154.8(4) . . . . ?
C14 Ta1 P1 C1 109.5(4) . . . . ?
N1B Ta1 P1 C1 115.7(7) . . . . ?
C16 Ta1 P1 C1 -22(4) . . . . ?
N1C Ta1 P1 C1 -151.0(11) . . . . ?
N1 Ta1 P1 C1 -56(7) . . . . ?
P3 Ta1 P1 C1 24.9(2) . . . . ?
P2 Ta1 P1 C1 -61.4(2) . . . . ?
C15 Ta1 P2 C7 -113.8(4) . . . . ?
C14 Ta1 P2 C7 76(2) . . . . ?
N1B Ta1 P2 C7 141(3) . . . . ?
C16 Ta1 P2 C7 -18.7(8) . . . . ?
N1C Ta1 P2 C7 -107.1(10) . . . . ?
N1 Ta1 P2 C7 -24.5(6) . . . . ?
P1 Ta1 P2 C7 155.1(3) . . . . ?
P3 Ta1 P2 C7 67.8(3) . . . . ?
C15 Ta1 P2 C6 1.9(4) . . . . ?
N1B Ta1 P2 C6 -103(3) . . . . ?
C16 Ta1 P2 C6 97.1(8) . . . . ?
N1C Ta1 P2 C6 8.6(10) . . . . ?
N1 Ta1 P2 C6 91.2(6) . . . . ?
P1 Ta1 P2 C6 -89.2(2) . . . . ?
P3 Ta1 P2 C6 -176.5(2) . . . . ?
C15 Ta1 P2 C2 123.7(4) . . . . ?
C14 Ta1 P2 C2 -47(2) . . . . ?
N1B Ta1 P2 C2 19(3) . . . . ?
C16 Ta1 P2 C2 -141.1(8) . . . . ?
N1C Ta1 P2 C2 130.4(10) . . . . ?
N1 Ta1 P2 C2 -147.0(6) . . . . ?
P1 Ta1 P2 C2 32.6(2) . . . . ?
P3 Ta1 P2 C2 -54.7(2) . . . . ?
C15 Ta1 P3 C3 -44(12) . . . . ?
C14 Ta1 P3 C3 -150.6(4) . . . . ?
N1B Ta1 P3 C3 -140.4(6) . . . . ?
C16 Ta1 P3 C3 117.6(8) . . . . ?
N1C Ta1 P3 C3 83(10) . . . . ?
N1 Ta1 P3 C3 120.2(7) . . . . ?
P1 Ta1 P3 C3 -55.2(2) . . . . ?
P2 Ta1 P3 C3 28.1(2) . . . . ?
C15 Ta1 P3 C8 76(12) . . . . ?
C14 Ta1 P3 C8 -30.7(4) . . . . ?
N1B Ta1 P3 C8 -20.4(6) . . . . ?
C16 Ta1 P3 C8 -122.5(8) . . . . ?
N1 Ta1 P3 C8 -119.9(7) . . . . ?
P1 Ta1 P3 C8 64.7(2) . . . . ?
P2 Ta1 P3 C8 148.0(2) . . . . ?
C14 Ta1 P3 C9 88.6(5) . . . . ?
N1B Ta1 P3 C9 98.9(6) . . . . ?
C16 Ta1 P3 C9 -3.2(8) . . . . ?
N1C Ta1 P3 C9 -38(10) . . . . ?
N1 Ta1 P3 C9 -0.6(7) . . . . ?
P1 Ta1 P3 C9 -176.0(3) . . . . ?
P2 Ta1 P3 C9 -92.7(3) . . . . ?
C5 P1 C1 Si1 157.2(4) . . . . ?
C4 P1 C1 Si1 -97.4(4) . . . . ?
Ta1 P1 C1 Si1 30.2(4) . . . . ?
C3 Si1 C1 P1 -76.0(4) . . . . ?
C2 Si1 C1 P1 42.8(4) . . . . ?
C10 Si1 C1 P1 164.8(3) . . . . ?
C7 P2 C2 Si1 -104.8(4) . . . . ?
C6 P2 C2 Si1 150.9(4) . . . . ?
Ta1 P2 C2 Si1 23.7(4) . . . . ?
C3 Si1 C2 P2 45.6(4) . . . . ?
C1 Si1 C2 P2 -74.1(4) . . . . ?
C10 Si1 C2 P2 164.3(3) . . . . ?
C8 P3 C3 Si1 -97.3(4) . . . . ?
C9 P3 C3 Si1 157.5(4) . . . . ?
Ta1 P3 C3 Si1 27.6(4) . . . . ?
C2 Si1 C3 P3 -76.9(4) . . . . ?
C1 Si1 C3 P3 41.7(4) . . . . ?
C10 Si1 C3 P3 162.4(3) . . . . ?
C3 Si1 C10 C13 51.7(5) . . . . ?
C2 Si1 C10 C13 -67.3(5) . . . . ?
C1 Si1 C10 C13 172.3(5) . . . . ?
C3 Si1 C10 C12 -68.4(5) . . . . ?
C2 Si1 C10 C12 172.6(4) . . . . ?
C1 Si1 C10 C12 52.2(5) . . . . ?
C3 Si1 C10 C11 172.6(5) . . . . ?
C2 Si1 C10 C11 53.6(6) . . . . ?
C1 Si1 C10 C11 -66.8(6) . . . . ?
